data_7038984
loop_
_publ_author_name
'Clavero, Pau'
'Grabulosa, Arnald'
'Rocamora, Merc\`e'
'Muller, Guillermo'
'Font-Bardia, Merc\`e'

_publ_section_title
;
 Ruthenium complexes of P-stereogenic phosphines with a heterocyclic
 substituent.
;
_journal_issue 20
_journal_name_full 'Dalton transactions (Cambridge, England : 2003)'
_journal_page_first 8513
_journal_page_last 8531
_journal_paper_doi 10.1039/c6dt00995f
_journal_volume 45
_journal_year 2016
_chemical_absolute_configuration rm
_chemical_formula_moiety 'C31 H33 Cl2 O P Ru, C H2 Cl2'
_chemical_formula_sum 'C32 H35 Cl4 O P Ru'
_chemical_formula_weight 709.44
_chemical_name_systematic
;
 ?
;
_space_group_IT_number 19
_symmetry_cell_setting orthorhombic
_symmetry_space_group_name_Hall 'P 2ac 2ab'
_symmetry_space_group_name_H-M 'P 21 21 21'
_atom_sites_solution_hydrogens geom
_atom_sites_solution_primary direct
_atom_sites_solution_secondary difmap
_audit_creation_method SHELXL-97
_audit_update_record
;
2016-02-02 deposited with the CCDC.
2016-04-12 downloaded from the CCDC.
;
_cell_angle_alpha 90.00
_cell_angle_beta 90.00
_cell_angle_gamma 90.00
_cell_formula_units_Z 4
_cell_length_a 11.1253(6)
_cell_length_b 11.4269(7)
_cell_length_c 24.3531(15)
_cell_measurement_reflns_used 4561
_cell_measurement_temperature 100(2)
_cell_measurement_theta_max 25.02
_cell_measurement_theta_min 2.44
_cell_volume 3096.0(3)
_computing_cell_refinement 'Bruker SAINT'
_computing_data_collection 'Bruker APEX2'
_computing_data_reduction 'Bruker SAINT'
_computing_molecular_graphics 'Bruker SHELXTL'
_computing_publication_material 'Bruker SHELXTL'
_computing_structure_refinement 'SHELXL-97 (Sheldrick, 2008)'
_computing_structure_solution 'SHELXS-97 (Sheldrick, 2008)'
_diffrn_ambient_temperature 100(2)
_diffrn_measured_fraction_theta_full 0.996
_diffrn_measured_fraction_theta_max 0.996
_diffrn_measurement_device_type 'D8 VENTURE'
_diffrn_radiation_monochromator multilayer
_diffrn_radiation_source 'high brilliance Incoatec Microfocus Source '
_diffrn_radiation_type MoK\a
_diffrn_radiation_wavelength 0.71073
_diffrn_reflns_av_R_equivalents 0.0747
_diffrn_reflns_av_sigmaI/netI 0.0799
_diffrn_reflns_limit_h_max 12
_diffrn_reflns_limit_h_min -13
_diffrn_reflns_limit_k_max 13
_diffrn_reflns_limit_k_min -12
_diffrn_reflns_limit_l_max 29
_diffrn_reflns_limit_l_min -29
_diffrn_reflns_number 16385
_diffrn_reflns_theta_full 25.10
_diffrn_reflns_theta_max 25.10
_diffrn_reflns_theta_min 2.01
_exptl_absorpt_coefficient_mu 0.928
_exptl_absorpt_correction_T_max 0.7452
_exptl_absorpt_correction_T_min 0.5661
_exptl_absorpt_correction_type multi-scan
_exptl_absorpt_process_details sadabs
_exptl_crystal_colour colourless
_exptl_crystal_density_diffrn 1.522
_exptl_crystal_density_method 'not measured'
_exptl_crystal_description prism'
_exptl_crystal_F_000 1448
_exptl_crystal_size_max 0.230
_exptl_crystal_size_mid 0.190
_exptl_crystal_size_min 0.150
_refine_diff_density_max 0.508
_refine_diff_density_min -0.580
_refine_diff_density_rms 0.088
_refine_ls_abs_structure_details 'Flack H D (1983), Acta Cryst. A39, 876-881'
_refine_ls_abs_structure_Flack -0.05(4)
_refine_ls_extinction_method none
_refine_ls_goodness_of_fit_ref 1.004
_refine_ls_hydrogen_treatment mixed
_refine_ls_matrix_type full
_refine_ls_number_parameters 357
_refine_ls_number_reflns 5476
_refine_ls_number_restraints 0
_refine_ls_restrained_S_all 1.004
_refine_ls_R_factor_all 0.0590
_refine_ls_R_factor_gt 0.0396
_refine_ls_shift/su_max 0.001
_refine_ls_shift/su_mean 0.000
_refine_ls_structure_factor_coef Fsqd
_refine_ls_weighting_details 'calc w=1/[\s^2^(Fo^2^)+(0.0225P)^2^+0.0000P] where P=(Fo^2^+2Fc^2^)/3'
_refine_ls_weighting_scheme calc
_refine_ls_wR_factor_gt 0.0712
_refine_ls_wR_factor_ref 0.0776
_reflns_number_gt 4499
_reflns_number_total 5476
_reflns_threshold_expression >2sigma(I)
_cod_data_source_file c6dt00995f2.cif
_cod_data_source_block Ru6
_cod_depositor_comments 'Adding full bibliography for 7038981--7038985.cif.'
_cod_original_sg_symbol_H-M P212121
_cod_database_code 7038984

loop_
_symmetry_equiv_pos_as_xyz
'x, y, z'
'x+1/2, -y+1/2, -z'
'-x, y+1/2, -z+1/2'
'-x+1/2, -y, z+1/2'

loop_
_atom_site_label
_atom_site_type_symbol
_atom_site_fract_x
_atom_site_fract_y
_atom_site_fract_z
_atom_site_U_iso_or_equiv
_atom_site_adp_type
_atom_site_occupancy
_atom_site_symmetry_multiplicity
_atom_site_calc_flag
_atom_site_refinement_flags
Ru1 Ru 0.19837(3) 0.63653(3) 0.084812(16) 0.01746(10) Uani 1 1 d .
Cl1 Cl 0.40249(10) 0.62702(13) 0.05241(5) 0.0248(3) Uani 1 1 d .
Cl2 Cl 0.25572(12) 0.50315(12) 0.15668(5) 0.0224(3) Uani 1 1 d .
P1 P 0.24864(12) 0.78856(11) 0.14713(5) 0.0167(3) Uani 1 1 d .
O1 O 0.0079(3) 0.9426(3) 0.13517(13) 0.0177(8) Uani 1 1 d .
C1 C 0.1389(5) 0.6938(5) 0.0027(2) 0.0254(13) Uani 1 1 d .
C2 C 0.0660(4) 0.7466(5) 0.0435(2) 0.0195(12) Uani 1 1 d .
H2 H 0.0577 0.8293 0.0442 0.023 Uiso 1 1 calc R
C3 C 0.0056(4) 0.6782(4) 0.0830(2) 0.0207(11) Uani 1 1 d .
H3 H -0.0429 0.7159 0.1097 0.025 Uiso 1 1 calc R
C4 C 0.0154(4) 0.5564(4) 0.0837(2) 0.0194(10) Uani 1 1 d .
C5 C -0.0471(5) 0.4798(5) 0.1252(2) 0.0259(13) Uani 1 1 d .
H5 H 0.0100 0.4160 0.1358 0.031 Uiso 1 1 calc R
C6 C -0.1568(5) 0.4222(5) 0.0979(2) 0.0448(17) Uani 1 1 d .
H6 H -0.1925 0.3652 0.1232 0.067 Uiso 1 1 calc R
H6A H -0.1315 0.3822 0.0642 0.067 Uiso 1 1 calc R
H6B H -0.2164 0.4823 0.0889 0.067 Uiso 1 1 calc R
C7 C -0.0851(5) 0.5417(5) 0.1772(2) 0.0360(15) Uani 1 1 d .
H7 H -0.0153 0.5803 0.1938 0.054 Uiso 1 1 calc R
H7A H -0.1182 0.4845 0.2031 0.054 Uiso 1 1 calc R
H7B H -0.1465 0.6003 0.1685 0.054 Uiso 1 1 calc R
C8 C 0.0870(4) 0.5013(5) 0.0424(2) 0.0223(12) Uani 1 1 d .
H8 H 0.0939 0.4185 0.0415 0.027 Uiso 1 1 calc R
C9 C 0.1467(5) 0.5694(5) 0.0033(2) 0.0282(14) Uani 1 1 d .
H9 H 0.1942 0.5314 -0.0238 0.034 Uiso 1 1 calc R
C10 C 0.2034(5) 0.7646(5) -0.0393(2) 0.0385(14) Uani 1 1 d .
H10 H 0.1581 0.7634 -0.0738 0.058 Uiso 1 1 calc R
H10A H 0.2836 0.7315 -0.0454 0.058 Uiso 1 1 calc R
H10B H 0.2111 0.8454 -0.0263 0.058 Uiso 1 1 calc R
C11 C 0.2746(4) 0.9339(4) 0.11441(19) 0.0211(12) Uani 1 1 d .
H11 H 0.2069 0.9472 0.0881 0.025 Uiso 1 1 calc R
C12 C 0.2760(5) 1.0367(4) 0.1535(2) 0.0256(13) Uani 1 1 d .
H12 H 0.3464 1.0311 0.1775 0.038 Uiso 1 1 calc R
H12A H 0.2027 1.0358 0.1758 0.038 Uiso 1 1 calc R
H12B H 0.2798 1.1097 0.1324 0.038 Uiso 1 1 calc R
C13 C 0.3905(4) 0.9288(5) 0.0803(2) 0.0289(12) Uani 1 1 d .
H13 H 0.3997 1.0018 0.0596 0.043 Uiso 1 1 calc R
H13A H 0.3862 0.8628 0.0547 0.043 Uiso 1 1 calc R
H13B H 0.4595 0.9184 0.1048 0.043 Uiso 1 1 calc R
C14 C 0.3742(4) 0.7771(4) 0.1955(2) 0.0203(12) Uani 1 1 d .
C15 C 0.4703(4) 0.7002(4) 0.1862(2) 0.0226(12) Uani 1 1 d .
H15 H 0.4699 0.6499 0.1552 0.027 Uiso 1 1 calc R
C16 C 0.5650(5) 0.6980(5) 0.2224(2) 0.0264(13) Uani 1 1 d .
H16 H 0.6300 0.6460 0.2160 0.032 Uiso 1 1 calc R
C17 C 0.5676(5) 0.7689(5) 0.2673(2) 0.0287(14) Uani 1 1 d .
H17 H 0.6342 0.7661 0.2917 0.034 Uiso 1 1 calc R
C18 C 0.4744(4) 0.8446(5) 0.2774(2) 0.0256(13) Uani 1 1 d .
H18 H 0.4762 0.8944 0.3086 0.031 Uiso 1 1 calc R
C19 C 0.3783(4) 0.8475(5) 0.24178(19) 0.0236(12) Uani 1 1 d .
H19 H 0.3133 0.8990 0.2491 0.028 Uiso 1 1 calc R
C20 C 0.1218(4) 0.8088(4) 0.19367(19) 0.0168(11) Uani 1 1 d .
C21 C 0.0207(4) 0.8740(4) 0.18154(17) 0.0165(10) Uani 1 1 d .
C22 C -0.1064(4) 0.9921(4) 0.13888(19) 0.0179(11) Uani 1 1 d .
C23 C -0.1514(5) 1.0693(4) 0.1011(2) 0.0216(12) Uani 1 1 d .
H23 H -0.1072 1.0927 0.0696 0.026 Uiso 1 1 calc R
C24 C -0.2668(5) 1.1113(4) 0.1121(2) 0.0238(13) Uani 1 1 d .
H24 H -0.3035 1.1643 0.0872 0.029 Uiso 1 1 calc R
C25 C -0.3286(4) 1.0773(4) 0.1587(2) 0.0234(13) Uani 1 1 d .
H25 H -0.4063 1.1089 0.1653 0.028 Uiso 1 1 calc R
C26 C -0.2811(4) 0.9990(4) 0.19613(19) 0.0194(11) Uani 1 1 d .
H26 H -0.3253 0.9750 0.2276 0.023 Uiso 1 1 calc R
C27 C -0.1655(4) 0.9562(4) 0.18586(19) 0.0174(12) Uani 1 1 d .
C28 C -0.0829(4) 0.8792(4) 0.21469(18) 0.0175(11) Uani 1 1 d .
C29 C -0.0860(5) 0.8130(4) 0.2624(2) 0.0211(12) Uani 1 1 d .
H29 H -0.1554 0.8126 0.2851 0.025 Uiso 1 1 calc R
C30 C 0.0141(5) 0.7474(5) 0.2762(2) 0.0226(12) Uani 1 1 d .
H30 H 0.0140 0.7036 0.3094 0.027 Uiso 1 1 calc R
C31 C 0.1156(4) 0.7443(4) 0.24224(19) 0.0191(11) Uani 1 1 d .
H31 H 0.1822 0.6971 0.2526 0.023 Uiso 1 1 calc R
Cl3 Cl 0.31566(14) 0.26716(12) 0.03442(6) 0.0391(4) Uani 1 1 d .
Cl4 Cl 0.56363(13) 0.34205(15) 0.02167(6) 0.0472(4) Uani 1 1 d .
C32 C 0.4404(5) 0.3287(5) 0.0676(2) 0.0390(16) Uani 1 1 d .
H32A H 0.4638 0.2787 0.0990 0.047 Uiso 1 1 calc R
H32B H 0.4188 0.4069 0.0820 0.047 Uiso 1 1 calc R

loop_
_atom_site_aniso_label
_atom_site_aniso_U_11
_atom_site_aniso_U_22
_atom_site_aniso_U_33
_atom_site_aniso_U_23
_atom_site_aniso_U_13
_atom_site_aniso_U_12
Ru1 0.01625(19) 0.0204(2) 0.01570(17) -0.0012(2) -0.00043(18) 0.00118(19)
Cl1 0.0185(6) 0.0318(8) 0.0240(6) 0.0015(7) 0.0049(5) 0.0024(6)
Cl2 0.0221(7) 0.0238(7) 0.0213(7) 0.0037(5) -0.0015(6) -0.0005(5)
P1 0.0143(7) 0.0173(7) 0.0186(7) -0.0026(6) -0.0007(6) 0.0005(5)
O1 0.0164(19) 0.0208(19) 0.0157(17) 0.0019(15) -0.0014(14) 0.0011(14)
C1 0.014(3) 0.039(4) 0.023(3) -0.002(3) -0.004(2) 0.001(2)
C2 0.021(3) 0.021(3) 0.016(3) 0.002(2) -0.006(2) 0.004(2)
C3 0.016(3) 0.025(3) 0.021(2) -0.001(3) -0.005(3) 0.0038(19)
C4 0.018(3) 0.020(3) 0.019(2) -0.007(3) -0.007(3) -0.001(2)
C5 0.027(3) 0.022(3) 0.028(3) 0.000(2) -0.007(2) -0.003(2)
C6 0.053(4) 0.039(4) 0.042(4) 0.009(3) -0.012(3) -0.030(3)
C7 0.038(4) 0.030(3) 0.039(3) 0.001(3) 0.014(3) -0.012(3)
C8 0.021(3) 0.024(3) 0.022(3) -0.009(2) -0.006(2) -0.005(2)
C9 0.025(3) 0.048(4) 0.011(3) -0.015(3) -0.006(2) 0.010(3)
C10 0.031(3) 0.061(4) 0.023(3) 0.012(3) -0.006(3) -0.001(3)
C11 0.015(3) 0.027(3) 0.022(3) 0.001(2) -0.005(2) 0.002(2)
C12 0.034(4) 0.019(3) 0.024(3) 0.006(2) 0.001(2) -0.004(2)
C13 0.021(3) 0.024(3) 0.041(3) 0.003(3) 0.007(3) -0.003(2)
C14 0.021(3) 0.022(3) 0.019(3) 0.004(2) 0.002(2) -0.001(2)
C15 0.020(3) 0.022(3) 0.026(3) 0.005(2) 0.002(2) -0.001(2)
C16 0.013(3) 0.023(3) 0.042(3) 0.009(3) -0.003(2) -0.002(2)
C17 0.022(3) 0.029(3) 0.035(3) 0.015(3) -0.014(3) -0.006(3)
C18 0.030(3) 0.025(3) 0.022(3) 0.006(2) -0.007(2) -0.012(3)
C19 0.025(3) 0.019(3) 0.027(3) 0.005(3) -0.004(2) -0.001(2)
C20 0.017(3) 0.018(3) 0.016(3) -0.004(2) 0.001(2) 0.000(2)
C21 0.020(3) 0.016(3) 0.014(2) -0.005(2) -0.0043(19) 0.001(2)
C22 0.013(3) 0.023(3) 0.018(3) -0.002(2) -0.003(2) -0.002(2)
C23 0.024(3) 0.024(3) 0.017(3) 0.000(2) -0.002(2) 0.000(2)
C24 0.034(3) 0.014(3) 0.023(3) -0.001(2) -0.009(2) 0.002(2)
C25 0.020(3) 0.022(3) 0.029(3) -0.013(2) -0.001(2) 0.004(2)
C26 0.022(3) 0.016(3) 0.020(2) -0.003(2) 0.001(2) -0.002(2)
C27 0.021(3) 0.015(3) 0.016(3) -0.005(2) -0.005(2) 0.002(2)
C28 0.025(3) 0.009(3) 0.019(2) 0.000(2) 0.002(2) 0.001(2)
C29 0.019(3) 0.027(3) 0.017(3) 0.001(2) 0.000(2) 0.003(2)
C30 0.029(3) 0.022(3) 0.017(3) 0.004(2) -0.001(2) 0.005(2)
C31 0.012(3) 0.019(3) 0.025(3) 0.001(2) -0.005(2) 0.003(2)
Cl3 0.0451(9) 0.0356(8) 0.0367(8) 0.0012(6) -0.0032(7) -0.0015(7)
Cl4 0.0334(8) 0.0573(11) 0.0508(9) -0.0011(8) -0.0025(7) 0.0132(8)
C32 0.049(4) 0.039(4) 0.029(3) -0.005(2) -0.004(3) 0.005(3)

loop_
_atom_type_symbol
_atom_type_description
_atom_type_scat_dispersion_real
_atom_type_scat_dispersion_imag
_atom_type_scat_source
C C 0.0033 0.0016 'International Tables Vol C Tables 4.2.6.8 and 6.1.1.4'
H H 0.0000 0.0000 'International Tables Vol C Tables 4.2.6.8 and 6.1.1.4'
O O 0.0106 0.0060 'International Tables Vol C Tables 4.2.6.8 and 6.1.1.4'
P P 0.1023 0.0942 'International Tables Vol C Tables 4.2.6.8 and 6.1.1.4'
Cl Cl 0.1484 0.1585 'International Tables Vol C Tables 4.2.6.8 and 6.1.1.4'
Ru Ru -1.2594 0.8363 'International Tables Vol C Tables 4.2.6.8 and 6.1.1.4'

loop_
_geom_angle_atom_site_label_1
_geom_angle_atom_site_label_2
_geom_angle_atom_site_label_3
_geom_angle
C2 Ru1 C3 37.56(19)
C2 Ru1 C9 67.0(2)
C3 Ru1 C9 78.6(2)
C2 Ru1 C1 37.67(19)
C3 Ru1 C1 67.9(2)
C9 Ru1 C1 37.68(19)
C2 Ru1 C4 67.39(18)
C3 Ru1 C4 36.74(17)
C9 Ru1 C4 66.9(2)
C1 Ru1 C4 80.6(2)
C2 Ru1 C8 79.11(19)
C3 Ru1 C8 66.36(18)
C9 Ru1 C8 36.7(2)
C1 Ru1 C8 67.6(2)
C4 Ru1 C8 37.32(18)
C2 Ru1 P1 91.84(14)
C3 Ru1 P1 94.84(14)
C9 Ru1 P1 153.11(16)
C1 Ru1 P1 115.67(15)
C4 Ru1 P1 121.54(14)
C8 Ru1 P1 158.85(13)
C2 Ru1 Cl1 120.75(14)
C3 Ru1 Cl1 157.53(15)
C9 Ru1 Cl1 86.27(14)
C1 Ru1 Cl1 89.95(14)
C4 Ru1 Cl1 146.92(13)
C8 Ru1 Cl1 109.91(14)
P1 Ru1 Cl1 91.17(5)
C2 Ru1 Cl2 151.55(13)
C3 Ru1 Cl2 114.26(14)
C9 Ru1 Cl2 120.24(16)
C1 Ru1 Cl2 157.92(15)
C4 Ru1 Cl2 89.49(14)
C8 Ru1 Cl2 92.61(14)
P1 Ru1 Cl2 86.33(5)
Cl1 Ru1 Cl2 87.69(5)
C20 P1 C14 101.5(2)
C20 P1 C11 105.8(2)
C14 P1 C11 102.7(2)
C20 P1 Ru1 107.90(15)
C14 P1 Ru1 122.58(17)
C11 P1 Ru1 114.53(15)
C21 O1 C22 105.7(3)
C2 C1 C9 116.9(5)
C2 C1 C10 121.7(5)
C9 C1 C10 121.3(5)
C2 C1 Ru1 70.3(3)
C9 C1 Ru1 71.1(3)
C10 C1 Ru1 129.7(4)
C3 C2 C1 121.0(5)
C3 C2 Ru1 71.8(3)
C1 C2 Ru1 72.1(3)
C3 C2 H2 119.5
C1 C2 H2 119.5
Ru1 C2 H2 129.1
C4 C3 C2 121.6(5)
C4 C3 Ru1 73.0(3)
C2 C3 Ru1 70.7(3)
C4 C3 H3 119.2
C2 C3 H3 119.2
Ru1 C3 H3 129.7
C3 C4 C8 118.3(5)
C3 C4 C5 123.4(5)
C8 C4 C5 118.3(4)
C3 C4 Ru1 70.3(3)
C8 C4 Ru1 71.4(3)
C5 C4 Ru1 130.6(4)
C4 C5 C7 114.8(4)
C4 C5 C6 108.9(4)
C7 C5 C6 109.9(5)
C4 C5 H5 107.6
C7 C5 H5 107.6
C6 C5 H5 107.6
C5 C6 H6 109.5
C5 C6 H6A 109.5
H6 C6 H6A 109.5
C5 C6 H6B 109.5
H6 C6 H6B 109.5
H6A C6 H6B 109.5
C5 C7 H7 109.5
C5 C7 H7A 109.5
H7 C7 H7A 109.5
C5 C7 H7B 109.5
H7 C7 H7B 109.5
H7A C7 H7B 109.5
C9 C8 C4 119.9(5)
C9 C8 Ru1 70.5(3)
C4 C8 Ru1 71.2(3)
C9 C8 H8 120.0
C4 C8 H8 120.0
Ru1 C8 H8 130.9
C8 C9 C1 122.2(5)
C8 C9 Ru1 72.8(3)
C1 C9 Ru1 71.2(3)
C8 C9 H9 118.9
C1 C9 H9 118.9
Ru1 C9 H9 129.8
C1 C10 H10 109.5
C1 C10 H10A 109.5
H10 C10 H10A 109.5
C1 C10 H10B 109.5
H10 C10 H10B 109.5
H10A C10 H10B 109.5
C12 C11 C13 111.2(4)
C12 C11 P1 115.1(3)
C13 C11 P1 109.1(3)
C12 C11 H11 107.0
C13 C11 H11 107.0
P1 C11 H11 107.0
C11 C12 H12 109.5
C11 C12 H12A 109.5
H12 C12 H12A 109.5
C11 C12 H12B 109.5
H12 C12 H12B 109.5
H12A C12 H12B 109.5
C11 C13 H13 109.5
C11 C13 H13A 109.5
H13 C13 H13A 109.5
C11 C13 H13B 109.5
H13 C13 H13B 109.5
H13A C13 H13B 109.5
C19 C14 C15 118.1(5)
C19 C14 P1 120.4(4)
C15 C14 P1 121.5(4)
C16 C15 C14 119.5(5)
C16 C15 H15 120.3
C14 C15 H15 120.3
C17 C16 C15 121.4(5)
C17 C16 H16 119.3
C15 C16 H16 119.3
C16 C17 C18 120.2(5)
C16 C17 H17 119.9
C18 C17 H17 119.9
C17 C18 C19 119.3(5)
C17 C18 H18 120.4
C19 C18 H18 120.4
C18 C19 C14 121.6(5)
C18 C19 H19 119.2
C14 C19 H19 119.2
C21 C20 C31 115.2(4)
C21 C20 P1 124.4(4)
C31 C20 P1 119.9(4)
C20 C21 O1 124.4(4)
C20 C21 C28 124.5(4)
O1 C21 C28 111.1(4)
C23 C22 C27 125.0(5)
C23 C22 O1 123.4(4)
C27 C22 O1 111.6(4)
C22 C23 C24 115.3(5)
C22 C23 H23 122.3
C24 C23 H23 122.3
C25 C24 C23 121.2(5)
C25 C24 H24 119.4
C23 C24 H24 119.4
C26 C25 C24 122.2(5)
C26 C25 H25 118.9
C24 C25 H25 118.9
C25 C26 C27 117.4(5)
C25 C26 H26 121.3
C27 C26 H26 121.3
C22 C27 C26 118.8(4)
C22 C27 C28 106.2(4)
C26 C27 C28 135.0(4)
C29 C28 C21 118.5(4)
C29 C28 C27 136.0(5)
C21 C28 C27 105.5(4)
C30 C29 C28 118.7(5)
C30 C29 H29 120.7
C28 C29 H29 120.7
C29 C30 C31 121.2(5)
C29 C30 H30 119.4
C31 C30 H30 119.4
C20 C31 C30 121.8(4)
C20 C31 H31 119.1
C30 C31 H31 119.1
Cl3 C32 Cl4 110.8(3)
Cl3 C32 H32A 109.5
Cl4 C32 H32A 109.5
Cl3 C32 H32B 109.5
Cl4 C32 H32B 109.5
H32A C32 H32B 108.1

loop_
_geom_bond_atom_site_label_1
_geom_bond_atom_site_label_2
_geom_bond_distance
Ru1 C2 2.183(5)
Ru1 C3 2.197(5)
Ru1 C9 2.205(5)
Ru1 C1 2.207(5)
Ru1 C4 2.232(5)
Ru1 C8 2.234(5)
Ru1 P1 2.3737(13)
Ru1 Cl1 2.4065(12)
Ru1 Cl2 2.4069(13)
P1 C20 1.825(5)
P1 C14 1.833(5)
P1 C11 1.865(5)
O1 C21 1.382(5)
O1 C22 1.395(5)
C1 C2 1.417(7)
C1 C9 1.425(7)
C1 C10 1.488(7)
C2 C3 1.410(7)
C2 H2 0.9500
C3 C4 1.396(7)
C3 H3 0.9500
C4 C8 1.429(7)
C4 C5 1.508(7)
C5 C7 1.510(7)
C5 C6 1.539(7)
C5 H5 1.0000
C6 H6 0.9800
C6 H6A 0.9800
C6 H6B 0.9800
C7 H7 0.9800
C7 H7A 0.9800
C7 H7B 0.9800
C8 C9 1.398(8)
C8 H8 0.9500
C9 H9 0.9500
C10 H10 0.9800
C10 H10A 0.9800
C10 H10B 0.9800
C11 C12 1.511(7)
C11 C13 1.535(7)
C11 H11 1.0000
C12 H12 0.9800
C12 H12A 0.9800
C12 H12B 0.9800
C13 H13 0.9800
C13 H13A 0.9800
C13 H13B 0.9800
C14 C19 1.385(7)
C14 C15 1.402(7)
C15 C16 1.374(7)
C15 H15 0.9500
C16 C17 1.361(8)
C16 H16 0.9500
C17 C18 1.372(7)
C17 H17 0.9500
C18 C19 1.378(6)
C18 H18 0.9500
C19 H19 0.9500
C20 C21 1.381(6)
C20 C31 1.395(7)
C21 C28 1.408(6)
C22 C23 1.369(7)
C22 C27 1.382(7)
C23 C24 1.397(7)
C23 H23 0.9500
C24 C25 1.383(7)
C24 H24 0.9500
C25 C26 1.382(7)
C25 H25 0.9500
C26 C27 1.398(6)
C26 H26 0.9500
C27 C28 1.454(6)
C28 C29 1.387(6)
C29 C30 1.384(7)
C29 H29 0.9500
C30 C31 1.401(7)
C30 H30 0.9500
C31 H31 0.9500
Cl3 C32 1.753(6)
Cl4 C32 1.776(6)
C32 H32A 0.9900
C32 H32B 0.9900

loop_
_geom_torsion_atom_site_label_1
_geom_torsion_atom_site_label_2
_geom_torsion_atom_site_label_3
_geom_torsion_atom_site_label_4
_geom_torsion
C2 Ru1 P1 C20 70.5(2)
C3 Ru1 P1 C20 33.0(2)
C9 Ru1 P1 C20 107.2(4)
C1 Ru1 P1 C20 100.8(2)
C4 Ru1 P1 C20 6.0(2)
C8 Ru1 P1 C20 6.6(4)
Cl1 Ru1 P1 C20 -168.72(17)
Cl2 Ru1 P1 C20 -81.11(17)
C2 Ru1 P1 C14 -172.5(2)
C3 Ru1 P1 C14 150.0(2)
C9 Ru1 P1 C14 -135.7(4)
C1 Ru1 P1 C14 -142.2(2)
C4 Ru1 P1 C14 123.1(2)
C8 Ru1 P1 C14 123.7(4)
Cl1 Ru1 P1 C14 -51.65(19)
Cl2 Ru1 P1 C14 35.96(19)
C2 Ru1 P1 C11 -47.1(2)
C3 Ru1 P1 C11 -84.6(2)
C9 Ru1 P1 C11 -10.3(4)
C1 Ru1 P1 C11 -16.8(2)
C4 Ru1 P1 C11 -111.5(2)
C8 Ru1 P1 C11 -110.9(4)
Cl1 Ru1 P1 C11 73.74(18)
Cl2 Ru1 P1 C11 161.34(18)
C3 Ru1 C1 C2 29.0(3)
C9 Ru1 C1 C2 129.1(5)
C4 Ru1 C1 C2 64.9(3)
C8 Ru1 C1 C2 101.5(3)
P1 Ru1 C1 C2 -55.6(3)
Cl1 Ru1 C1 C2 -146.9(3)
Cl2 Ru1 C1 C2 129.4(4)
C2 Ru1 C1 C9 -129.1(5)
C3 Ru1 C1 C9 -100.2(3)
C4 Ru1 C1 C9 -64.2(3)
C8 Ru1 C1 C9 -27.7(3)
P1 Ru1 C1 C9 175.2(3)
Cl1 Ru1 C1 C9 83.9(3)
Cl2 Ru1 C1 C9 0.2(6)
C2 Ru1 C1 C10 115.4(7)
C3 Ru1 C1 C10 144.4(6)
C9 Ru1 C1 C10 -115.5(7)
C4 Ru1 C1 C10 -179.7(5)
C8 Ru1 C1 C10 -143.2(6)
P1 Ru1 C1 C10 59.7(5)
Cl1 Ru1 C1 C10 -31.5(5)
Cl2 Ru1 C1 C10 -115.3(5)
C9 C1 C2 C3 0.7(8)
C10 C1 C2 C3 -179.9(5)
Ru1 C1 C2 C3 -54.7(4)
C9 C1 C2 Ru1 55.4(4)
C10 C1 C2 Ru1 -125.2(5)
C9 Ru1 C2 C3 101.6(3)
C1 Ru1 C2 C3 132.6(5)
C4 Ru1 C2 C3 28.1(3)
C8 Ru1 C2 C3 65.2(3)
P1 Ru1 C2 C3 -95.6(3)
Cl1 Ru1 C2 C3 172.0(3)
Cl2 Ru1 C2 C3 -9.9(5)
C3 Ru1 C2 C1 -132.6(5)
C9 Ru1 C2 C1 -31.0(3)
C4 Ru1 C2 C1 -104.5(3)
C8 Ru1 C2 C1 -67.4(3)
P1 Ru1 C2 C1 131.9(3)
Cl1 Ru1 C2 C1 39.4(3)
Cl2 Ru1 C2 C1 -142.4(3)
C1 C2 C3 C4 0.3(8)
Ru1 C2 C3 C4 -54.6(5)
C1 C2 C3 Ru1 54.8(4)
C2 Ru1 C3 C4 133.5(5)
C9 Ru1 C3 C4 66.5(4)
C1 Ru1 C3 C4 104.4(4)
C8 Ru1 C3 C4 30.1(3)
P1 Ru1 C3 C4 -139.8(3)
Cl1 Ru1 C3 C4 115.2(4)
Cl2 Ru1 C3 C4 -51.7(4)
C9 Ru1 C3 C2 -66.9(3)
C1 Ru1 C3 C2 -29.1(3)
C4 Ru1 C3 C2 -133.5(5)
C8 Ru1 C3 C2 -103.3(3)
P1 Ru1 C3 C2 86.7(3)
Cl1 Ru1 C3 C2 -18.3(5)
Cl2 Ru1 C3 C2 174.9(3)
C2 C3 C4 C8 -1.2(8)
Ru1 C3 C4 C8 -54.7(4)
C2 C3 C4 C5 179.8(4)
Ru1 C3 C4 C5 126.2(5)
C2 C3 C4 Ru1 53.5(4)
C2 Ru1 C4 C3 -28.6(4)
C9 Ru1 C4 C3 -102.2(4)
C1 Ru1 C4 C3 -65.5(4)
C8 Ru1 C4 C3 -130.7(5)
P1 Ru1 C4 C3 49.0(4)
Cl1 Ru1 C4 C3 -140.7(3)
Cl2 Ru1 C4 C3 134.3(3)
C2 Ru1 C4 C8 102.0(3)
C3 Ru1 C4 C8 130.7(5)
C9 Ru1 C4 C8 28.5(3)
C1 Ru1 C4 C8 65.2(3)
P1 Ru1 C4 C8 179.6(3)
Cl1 Ru1 C4 C8 -10.0(5)
Cl2 Ru1 C4 C8 -95.0(3)
C2 Ru1 C4 C5 -146.2(5)
C3 Ru1 C4 C5 -117.6(6)
C9 Ru1 C4 C5 140.2(5)
C1 Ru1 C4 C5 176.9(5)
C8 Ru1 C4 C5 111.7(5)
P1 Ru1 C4 C5 -68.7(5)
Cl1 Ru1 C4 C5 101.7(5)
Cl2 Ru1 C4 C5 16.7(4)
C3 C4 C5 C7 -20.5(7)
C8 C4 C5 C7 160.5(5)
Ru1 C4 C5 C7 71.4(6)
C3 C4 C5 C6 103.2(6)
C8 C4 C5 C6 -75.8(6)
Ru1 C4 C5 C6 -164.9(4)
C3 C4 C8 C9 1.2(7)
C5 C4 C8 C9 -179.7(4)
Ru1 C4 C8 C9 -53.0(4)
C3 C4 C8 Ru1 54.2(4)
C5 C4 C8 Ru1 -126.7(4)
C2 Ru1 C8 C9 65.9(3)
C3 Ru1 C8 C9 103.1(4)
C1 Ru1 C8 C9 28.4(3)
C4 Ru1 C8 C9 132.8(5)
P1 Ru1 C8 C9 131.9(4)
Cl1 Ru1 C8 C9 -53.0(3)
Cl2 Ru1 C8 C9 -141.5(3)
C2 Ru1 C8 C4 -66.8(3)
C3 Ru1 C8 C4 -29.7(3)
C9 Ru1 C8 C4 -132.8(5)
C1 Ru1 C8 C4 -104.4(3)
P1 Ru1 C8 C4 -0.8(6)
Cl1 Ru1 C8 C4 174.2(3)
Cl2 Ru1 C8 C4 85.7(3)
C4 C8 C9 C1 -0.2(8)
Ru1 C8 C9 C1 -53.6(5)
C4 C8 C9 Ru1 53.3(4)
C2 C1 C9 C8 -0.7(8)
C10 C1 C9 C8 179.9(5)
Ru1 C1 C9 C8 54.3(5)
C2 C1 C9 Ru1 -55.0(4)
C10 C1 C9 Ru1 125.6(5)
C2 Ru1 C9 C8 -103.1(3)
C3 Ru1 C9 C8 -65.5(3)
C1 Ru1 C9 C8 -134.0(5)
C4 Ru1 C9 C8 -28.9(3)
P1 Ru1 C9 C8 -143.6(3)
Cl1 Ru1 C9 C8 131.2(3)
Cl2 Ru1 C9 C8 46.1(3)
C2 Ru1 C9 C1 31.0(3)
C3 Ru1 C9 C1 68.5(3)
C4 Ru1 C9 C1 105.1(3)
C8 Ru1 C9 C1 134.0(5)
P1 Ru1 C9 C1 -9.6(5)
Cl1 Ru1 C9 C1 -94.8(3)
Cl2 Ru1 C9 C1 -179.9(3)
C20 P1 C11 C12 46.7(4)
C14 P1 C11 C12 -59.3(4)
Ru1 P1 C11 C12 165.4(3)
C20 P1 C11 C13 172.6(3)
C14 P1 C11 C13 66.5(4)
Ru1 P1 C11 C13 -68.7(4)
C20 P1 C14 C19 -39.3(5)
C11 P1 C14 C19 70.1(4)
Ru1 P1 C14 C19 -159.4(3)
C20 P1 C14 C15 142.7(4)
C11 P1 C14 C15 -107.9(4)
Ru1 P1 C14 C15 22.6(5)
C19 C14 C15 C16 -0.8(7)
P1 C14 C15 C16 177.2(4)
C14 C15 C16 C17 0.1(8)
C15 C16 C17 C18 0.2(8)
C16 C17 C18 C19 0.2(8)
C17 C18 C19 C14 -1.0(8)
C15 C14 C19 C18 1.2(7)
P1 C14 C19 C18 -176.8(4)
C14 P1 C20 C21 147.8(4)
C11 P1 C20 C21 40.9(5)
Ru1 P1 C20 C21 -82.2(4)
C14 P1 C20 C31 -40.6(4)
C11 P1 C20 C31 -147.6(4)
Ru1 P1 C20 C31 89.4(4)
C31 C20 C21 O1 -179.2(4)
P1 C20 C21 O1 -7.3(7)
C31 C20 C21 C28 0.7(7)
P1 C20 C21 C28 172.6(4)
C22 O1 C21 C20 179.7(5)
C22 O1 C21 C28 -0.2(5)
C21 O1 C22 C23 177.8(5)
C21 O1 C22 C27 -0.3(5)
C27 C22 C23 C24 -1.0(7)
O1 C22 C23 C24 -178.9(4)
C22 C23 C24 C25 1.0(7)
C23 C24 C25 C26 -1.2(7)
C24 C25 C26 C27 1.4(7)
C23 C22 C27 C26 1.3(7)
O1 C22 C27 C26 179.3(4)
C23 C22 C27 C28 -177.4(5)
O1 C22 C27 C28 0.6(5)
C25 C26 C27 C22 -1.4(6)
C25 C26 C27 C28 176.9(5)
C20 C21 C28 C29 -1.4(7)
O1 C21 C28 C29 178.5(4)
C20 C21 C28 C27 -179.3(4)
O1 C21 C28 C27 0.6(5)
C22 C27 C28 C29 -178.1(6)
C26 C27 C28 C29 3.5(10)
C22 C27 C28 C21 -0.7(5)
C26 C27 C28 C21 -179.1(5)
C21 C28 C29 C30 2.0(7)
C27 C28 C29 C30 179.1(5)
C28 C29 C30 C31 -2.0(8)
C21 C20 C31 C30 -0.6(7)
P1 C20 C31 C30 -172.9(4)
C29 C30 C31 C20 1.3(8)
